data_7706635
loop_
_publ_author_name
'Choroba, Katarzyna'
'Maro\'n, Anna'
'Switlicka, Anna'
'Sz\/lapa-Kula, Agata'
'Siwy, Mariola'
'Grzelak, Justyna'
'Ma\'ckowski, Sebastian'
'Pedzinski, Tomasz'
'Schab-Balcerzak, Ewa'
'Machura, Barbara'

_publ_section_title
;
 Carbazole effect on ground- and excited-state properties of rhenium(i)
 carbonyl complexes with extended terpy-like ligands.
;
_journal_issue 11
_journal_name_full 'Dalton transactions (Cambridge, England : 2003)'
_journal_page_first 3943
_journal_page_last 3958
_journal_paper_doi 10.1039/d0dt04340k
_journal_volume 50
_journal_year 2021
_chemical_formula_moiety 'C32 H18 Cl N4 O3 Re S2'
_chemical_formula_sum 'C32 H18 Cl N4 O3 Re S2'
_chemical_formula_weight 792.27
_space_group_crystal_system monoclinic
_space_group_IT_number 14
_space_group_name_Hall '-P 2ybc'
_space_group_name_H-M_alt 'P 1 21/c 1'
_atom_sites_solution_hydrogens geom
_audit_creation_date 2020-11-27
_audit_creation_method
;
Olex2 1.3
(compiled 2020.07.31 svn.rc2a77460 for OlexSys, GUI svn.r6145)
;
_audit_update_record
;
2020-11-27 deposited with the CCDC.	2021-02-15 downloaded from the CCDC.
;
_cell_angle_alpha 90
_cell_angle_beta 106.870(4)
_cell_angle_gamma 90
_cell_formula_units_Z 4
_cell_length_a 11.5309(5)
_cell_length_b 19.4727(7)
_cell_length_c 14.6172(5)
_cell_measurement_reflns_used 7203
_cell_measurement_temperature 295(2)
_cell_measurement_theta_max 29.0730
_cell_measurement_theta_min 3.7130
_cell_volume 3140.9(2)
_computing_cell_refinement 'CrysAlisPro 1.171.40.67a (Rigaku OD, 2019)'
_computing_data_collection 'CrysAlisPro 1.171.40.67a (Rigaku OD, 2019)'
_computing_data_reduction 'CrysAlisPro 1.171.40.67a (Rigaku OD, 2019)'
_computing_molecular_graphics 'Olex2 1.3 (Dolomanov et al., 2009)'
_computing_publication_material 'Olex2 1.3 (Dolomanov et al., 2009)'
_computing_structure_refinement 'SHELXL 2018/3 (Sheldrick, 2015)'
_computing_structure_solution 'SHELXS  (Sheldrick, 2008)'
_diffrn_ambient_temperature 295(2)
_diffrn_detector 'CCD plate'
_diffrn_detector_area_resol_mean 10.4015
_diffrn_detector_type Atlas
_diffrn_measured_fraction_theta_full 0.997
_diffrn_measured_fraction_theta_max 0.997
_diffrn_measurement_details
;
List of Runs (angles in degrees, time in seconds):

  # Type    Start    End  Width  t~exp~   \w     \q     \k     \f   Frames
#--------------------------------------------------------------------------
  1  \w    -82.00  10.00   1.00   14.29    --  -11.54 -38.00  60.00   92
  2  \w    -28.00  61.00   1.00   14.29    --  -11.54  38.00-120.00   89
;
_diffrn_measurement_device 'four-circle diffractometer'
_diffrn_measurement_device_type 'Xcalibur, Atlas, Gemini ultra'
_diffrn_measurement_method '\w scans'
_diffrn_orient_matrix_type 'CrysAlisPro convention (1999,Acta A55,543-557)'
_diffrn_orient_matrix_UB_11 0.0334511000
_diffrn_orient_matrix_UB_12 -0.0223807000
_diffrn_orient_matrix_UB_13 0.0363980000
_diffrn_orient_matrix_UB_21 0.0056321000
_diffrn_orient_matrix_UB_22 0.0265510000
_diffrn_orient_matrix_UB_23 0.0342565000
_diffrn_orient_matrix_UB_31 -0.0546054000
_diffrn_orient_matrix_UB_32 -0.0109930000
_diffrn_orient_matrix_UB_33 0.0085154000
_diffrn_radiation_monochromator graphite
_diffrn_radiation_probe x-ray
_diffrn_radiation_type 'Mo K\a'
_diffrn_radiation_wavelength 0.71073
_diffrn_reflns_av_R_equivalents 0.0244
_diffrn_reflns_av_unetI/netI 0.0338
_diffrn_reflns_Laue_measured_fraction_full 0.997
_diffrn_reflns_Laue_measured_fraction_max 0.997
_diffrn_reflns_limit_h_max 13
_diffrn_reflns_limit_h_min -13
_diffrn_reflns_limit_k_max 18
_diffrn_reflns_limit_k_min -23
_diffrn_reflns_limit_l_max 13
_diffrn_reflns_limit_l_min -17
_diffrn_reflns_number 13122
_diffrn_reflns_point_group_measured_fraction_full 0.997
_diffrn_reflns_point_group_measured_fraction_max 0.997
_diffrn_reflns_theta_full 25.049
_diffrn_reflns_theta_max 25.049
_diffrn_reflns_theta_min 3.387
_diffrn_source 'fine-focus sealed X-ray tube'
_diffrn_source_type 'Enhance (Mo) X-ray Source'
_exptl_absorpt_coefficient_mu 4.126
_exptl_absorpt_correction_T_max 1.00000
_exptl_absorpt_correction_T_min 0.79281
_exptl_absorpt_correction_type multi-scan
_exptl_absorpt_process_details
;
CrysAlisPro 1.171.40.67a (Rigaku Oxford Diffraction, 2019)
Empirical absorption correction using spherical harmonics,
 implemented in SCALE3 ABSPACK scaling algorithm.
;
_exptl_crystal_colour 'clear orange'
_exptl_crystal_colour_lustre clear
_exptl_crystal_colour_primary orange
_exptl_crystal_density_diffrn 1.675
_exptl_crystal_description block
_exptl_crystal_F_000 1544
_exptl_crystal_size_max 0.18
_exptl_crystal_size_mid 0.14
_exptl_crystal_size_min 0.09
_refine_diff_density_max 0.753
_refine_diff_density_min -0.460
_refine_diff_density_rms 0.083
_refine_ls_extinction_method none
_refine_ls_goodness_of_fit_ref 1.058
_refine_ls_hydrogen_treatment constr
_refine_ls_matrix_type full
_refine_ls_number_parameters 388
_refine_ls_number_reflns 5538
_refine_ls_number_restraints 0
_refine_ls_restrained_S_all 1.058
_refine_ls_R_factor_all 0.0347
_refine_ls_R_factor_gt 0.0255
_refine_ls_shift/su_max 0.002
_refine_ls_shift/su_mean 0.000
_refine_ls_structure_factor_coef Fsqd
_refine_ls_weighting_details 'w=1/[\s^2^(Fo^2^)+(0.0263P)^2^+0.3448P] where P=(Fo^2^+2Fc^2^)/3'
_refine_ls_weighting_scheme calc
_refine_ls_wR_factor_gt 0.0554
_refine_ls_wR_factor_ref 0.0579
_reflns_Friedel_coverage 0.000
_reflns_number_gt 4651
_reflns_number_total 5538
_reflns_threshold_expression 'I > 2\s(I)'
_cod_data_source_file d0dt04340k2.cif
_cod_data_source_block reskm35
_cod_depositor_comments 'Adding full bibliography for 7706635.cif.'
_cod_database_code 7706635
_shelx_shelxl_version_number 2018/3
_shelx_space_group_comment
;
The symmetry employed for this shelxl refinement is uniquely defined
by the following loop, which should always be used as a source of
symmetry information in preference to the above space-group names.
They are only intended as comments.
;
_shelx_estimated_absorpt_t_max 0.708
_shelx_estimated_absorpt_t_min 0.524
_reflns_odcompleteness_completeness 99.70
_reflns_odcompleteness_iscentric 1
_reflns_odcompleteness_theta 26.32
_olex2_refinement_description
;
1. Fixed Uiso
 At 1.2 times of:
  All C(H) groups
2.a Aromatic/amide H refined with riding coordinates:
 C4(H4), C5(H5), C8(H8), C10(H10), C13(H13), C14(H14), C16(H16), C17(H17),
 C19(H19), C20(H20), C22(H22), C23(H23), C24(H24), C25(H25), C28(H28), C29(H29),
  C30(H30), C31(H31)
;
_smtbx_masks_void_probe_radius 1.2
_smtbx_masks_void_truncation_radius 1.2
_olex2_submission_special_instructions 'No special instructions were received'
_oxdiff_exptl_absorpt_empirical_details
;
Empirical correction (ABSPACK) includes:
- Absorption correction using spherical harmonics
- Frame scaling
;
_oxdiff_exptl_absorpt_empirical_full_max 1.247
_oxdiff_exptl_absorpt_empirical_full_min 0.844

loop_
_space_group_symop_operation_xyz
'x, y, z'
'-x, y+1/2, -z+1/2'
'-x, -y, -z'
'x, -y-1/2, z-1/2'

loop_
_atom_site_label
_atom_site_type_symbol
_atom_site_fract_x
_atom_site_fract_y
_atom_site_fract_z
_atom_site_U_iso_or_equiv
_atom_site_adp_type
_atom_site_occupancy
_atom_site_site_symmetry_order
_atom_site_calc_flag
_atom_site_refinement_flags_posn
_atom_site_refinement_flags_adp
_atom_site_refinement_flags_occupancy
_atom_site_disorder_assembly
_atom_site_disorder_group
Re1 Re 0.98745(2) 0.98736(2) 0.20103(2) 0.03229(6) Uani 1 1 d . . . . .
Cl1 Cl 1.10568(10) 0.93222(6) 0.35264(7) 0.0531(3) Uani 1 1 d . . . . .
S1 S 0.89859(11) 1.13307(5) 0.41595(8) 0.0516(3) Uani 1 1 d . . . . .
S2 S 0.69757(11) 0.90579(6) 0.04372(8) 0.0537(3) Uani 1 1 d . . . . .
O1 O 0.9952(3) 0.85418(15) 0.0907(2) 0.0587(8) Uani 1 1 d . . . . .
O2 O 1.2156(3) 1.03568(19) 0.1547(2) 0.0700(10) Uani 1 1 d . . . . .
O3 O 0.8481(3) 1.05994(17) 0.0188(2) 0.0638(9) Uani 1 1 d . . . . .
N1 N 0.9732(3) 1.07377(15) 0.2891(2) 0.0356(7) Uani 1 1 d . . . . .
N2 N 0.8334(3) 0.96260(15) 0.2603(2) 0.0334(7) Uani 1 1 d . . . . .
N3 N 0.7456(3) 0.79813(18) 0.1521(2) 0.0467(8) Uani 1 1 d . . . . .
N4 N 0.4643(3) 0.83921(17) 0.6591(2) 0.0464(9) Uani 1 1 d . . . . .
C1 C 0.9921(3) 0.9043(2) 0.1318(3) 0.0410(9) Uani 1 1 d . . . . .
C2 C 1.1304(4) 1.0168(2) 0.1719(3) 0.0428(10) Uani 1 1 d . . . . .
C3 C 0.8969(4) 1.0333(2) 0.0867(3) 0.0398(9) Uani 1 1 d . . . . .
C4 C 1.0240(4) 1.1388(2) 0.3010(3) 0.0469(10) Uani 1 1 d . . . . .
H4 H 1.075517 1.154514 0.266938 0.056 Uiso 1 1 calc R U . . .
C5 C 0.9922(4) 1.1769(2) 0.3658(3) 0.0543(11) Uani 1 1 d . . . . .
H5 H 1.018039 1.221777 0.381549 0.065 Uiso 1 1 calc R U . . .
C6 C 0.9047(3) 1.06421(18) 0.3456(2) 0.0342(8) Uani 1 1 d . . . . .
C7 C 0.8346(3) 1.00168(18) 0.3378(3) 0.0344(9) Uani 1 1 d . . . . .
C8 C 0.7723(4) 0.98418(19) 0.4023(3) 0.0375(9) Uani 1 1 d . . . . .
H8 H 0.777187 1.012254 0.454720 0.045 Uiso 1 1 calc R U . . .
C9 C 0.7028(3) 0.92520(19) 0.3891(3) 0.0369(9) Uani 1 1 d . . . . .
C10 C 0.6943(3) 0.88804(19) 0.3064(3) 0.0379(9) Uani 1 1 d . . . . .
H10 H 0.644632 0.849502 0.292652 0.045 Uiso 1 1 calc R U . . .
C11 C 0.7588(3) 0.90756(18) 0.2440(2) 0.0347(8) Uani 1 1 d . . . . .
C12 C 0.7412(3) 0.8677(2) 0.1540(3) 0.0367(9) Uani 1 1 d . . . . .
C13 C 0.6888(4) 0.8285(2) -0.0078(3) 0.0542(11) Uani 1 1 d . . . . .
H13 H 0.667312 0.821093 -0.073475 0.065 Uiso 1 1 calc R U . . .
C14 C 0.7164(4) 0.7797(2) 0.0571(3) 0.0545(12) Uani 1 1 d . . . . .
H14 H 0.716228 0.733841 0.039303 0.065 Uiso 1 1 calc R U . . .
C15 C 0.6385(3) 0.90436(19) 0.4584(3) 0.0371(9) Uani 1 1 d . . . . .
C16 C 0.6906(3) 0.91599(19) 0.5552(3) 0.0396(9) Uani 1 1 d . . . . .
H16 H 0.763732 0.939510 0.575831 0.048 Uiso 1 1 calc R U . . .
C17 C 0.6349(4) 0.8930(2) 0.6212(3) 0.0430(10) Uani 1 1 d . . . . .
H17 H 0.673080 0.898638 0.686132 0.052 Uiso 1 1 calc R U . . .
C18 C 0.5225(4) 0.8615(2) 0.5911(3) 0.0427(10) Uani 1 1 d . . . . .
C19 C 0.4679(4) 0.8527(2) 0.4946(3) 0.0577(12) Uani 1 1 d . . . . .
H19 H 0.391102 0.833161 0.473532 0.069 Uiso 1 1 calc R U . . .
C20 C 0.5266(4) 0.8728(2) 0.4293(3) 0.0546(12) Uani 1 1 d . . . . .
H20 H 0.490290 0.864858 0.364523 0.066 Uiso 1 1 calc R U . . .
C21 C 0.4481(3) 0.8782(2) 0.7346(3) 0.0395(9) Uani 1 1 d . . . . .
C22 C 0.4851(4) 0.9444(2) 0.7625(3) 0.0455(10) Uani 1 1 d . . . . .
H22 H 0.527213 0.970467 0.729348 0.055 Uiso 1 1 calc R U . . .
C23 C 0.4571(4) 0.9702(2) 0.8416(3) 0.0536(11) Uani 1 1 d . . . . .
H23 H 0.482097 1.014287 0.862870 0.064 Uiso 1 1 calc R U . . .
C24 C 0.3925(4) 0.9317(2) 0.8896(3) 0.0549(12) Uani 1 1 d . . . . .
H24 H 0.375733 0.950230 0.943079 0.066 Uiso 1 1 calc R U . . .
C25 C 0.3532(4) 0.8678(2) 0.8605(3) 0.0509(11) Uani 1 1 d . . . . .
H25 H 0.307344 0.843210 0.892195 0.061 Uiso 1 1 calc R U . . .
C26 C 0.3821(3) 0.8390(2) 0.7829(3) 0.0397(9) Uani 1 1 d . . . . .
C27 C 0.3586(3) 0.7732(2) 0.7362(3) 0.0408(9) Uani 1 1 d . . . . .
C28 C 0.2993(3) 0.7137(2) 0.7507(3) 0.0493(11) Uani 1 1 d . . . . .
H28 H 0.260353 0.712258 0.798162 0.059 Uiso 1 1 calc R U . . .
C29 C 0.2987(4) 0.6574(2) 0.6947(4) 0.0594(12) Uani 1 1 d . . . . .
H29 H 0.259551 0.617537 0.704717 0.071 Uiso 1 1 calc R U . . .
C30 C 0.3559(4) 0.6589(2) 0.6231(4) 0.0621(13) Uani 1 1 d . . . . .
H30 H 0.355290 0.619726 0.586573 0.075 Uiso 1 1 calc R U . . .
C31 C 0.4130(4) 0.7166(2) 0.6052(3) 0.0588(12) Uani 1 1 d . . . . .
H31 H 0.451350 0.717088 0.557296 0.071 Uiso 1 1 calc R U . . .
C32 C 0.4121(3) 0.7745(2) 0.6605(3) 0.0448(10) Uani 1 1 d . . . . .

loop_
_atom_site_aniso_label
_atom_site_aniso_U_11
_atom_site_aniso_U_22
_atom_site_aniso_U_33
_atom_site_aniso_U_23
_atom_site_aniso_U_13
_atom_site_aniso_U_12
Re1 0.03755(10) 0.03413(10) 0.02755(9) 0.00012(6) 0.01321(7) -0.00195(7)
Cl1 0.0599(7) 0.0541(6) 0.0404(6) 0.0047(5) 0.0070(5) 0.0033(5)
S1 0.0742(8) 0.0412(6) 0.0472(6) -0.0130(5) 0.0301(6) -0.0104(5)
S2 0.0694(8) 0.0505(7) 0.0381(6) -0.0037(5) 0.0108(6) 0.0011(6)
O1 0.061(2) 0.0492(18) 0.072(2) -0.0222(16) 0.0279(17) -0.0010(15)
O2 0.057(2) 0.096(3) 0.070(2) -0.0219(19) 0.0374(18) -0.0293(19)
O3 0.067(2) 0.076(2) 0.051(2) 0.0219(17) 0.0215(17) 0.0142(18)
N1 0.0389(18) 0.0375(19) 0.0312(17) 0.0004(13) 0.0116(15) -0.0042(14)
N2 0.0405(18) 0.0327(16) 0.0276(16) 0.0007(13) 0.0108(14) -0.0044(15)
N3 0.055(2) 0.054(2) 0.0334(19) -0.0118(16) 0.0157(17) -0.0033(17)
N4 0.057(2) 0.053(2) 0.0388(19) -0.0085(16) 0.0285(17) -0.0221(17)
C1 0.033(2) 0.049(3) 0.042(2) 0.001(2) 0.0128(19) -0.0037(19)
C2 0.048(3) 0.050(3) 0.030(2) -0.0080(18) 0.012(2) -0.004(2)
C3 0.044(2) 0.049(2) 0.031(2) -0.0041(19) 0.019(2) -0.004(2)
C4 0.057(3) 0.035(2) 0.051(3) 0.0041(19) 0.020(2) -0.011(2)
C5 0.070(3) 0.035(2) 0.061(3) -0.007(2) 0.023(3) -0.013(2)
C6 0.043(2) 0.032(2) 0.0257(19) 0.0019(15) 0.0078(17) -0.0021(17)
C7 0.042(2) 0.036(2) 0.027(2) -0.0016(15) 0.0114(18) -0.0050(17)
C8 0.048(2) 0.042(2) 0.025(2) -0.0027(16) 0.0153(18) -0.0020(19)
C9 0.037(2) 0.043(2) 0.031(2) 0.0030(17) 0.0104(18) -0.0042(18)
C10 0.043(2) 0.037(2) 0.036(2) -0.0017(17) 0.0157(19) -0.0092(18)
C11 0.037(2) 0.035(2) 0.032(2) -0.0028(16) 0.0111(18) -0.0023(17)
C12 0.038(2) 0.041(2) 0.033(2) -0.0046(17) 0.0139(18) -0.0048(17)
C13 0.057(3) 0.068(3) 0.039(2) -0.011(2) 0.015(2) -0.001(2)
C14 0.071(3) 0.037(2) 0.058(3) -0.017(2) 0.024(3) -0.007(2)
C15 0.044(2) 0.040(2) 0.029(2) -0.0004(16) 0.0134(18) -0.0066(18)
C16 0.039(2) 0.045(2) 0.036(2) -0.0060(17) 0.0134(19) -0.0148(18)
C17 0.049(2) 0.051(3) 0.031(2) -0.0082(18) 0.0157(19) -0.014(2)
C18 0.048(2) 0.053(3) 0.032(2) -0.0051(18) 0.019(2) -0.014(2)
C19 0.049(3) 0.082(3) 0.044(3) -0.010(2) 0.015(2) -0.030(2)
C20 0.053(3) 0.083(3) 0.028(2) -0.009(2) 0.013(2) -0.030(2)
C21 0.036(2) 0.049(2) 0.037(2) 0.0015(18) 0.0159(19) -0.0020(19)
C22 0.045(2) 0.047(3) 0.047(2) 0.002(2) 0.017(2) -0.002(2)
C23 0.052(3) 0.049(3) 0.058(3) -0.010(2) 0.013(2) 0.007(2)
C24 0.065(3) 0.062(3) 0.047(3) -0.003(2) 0.031(2) 0.011(2)
C25 0.049(3) 0.066(3) 0.045(3) 0.007(2) 0.027(2) 0.006(2)
C26 0.033(2) 0.055(3) 0.032(2) 0.0092(18) 0.0106(18) 0.0053(18)
C27 0.032(2) 0.051(3) 0.038(2) 0.0055(19) 0.0089(18) -0.0049(19)
C28 0.036(2) 0.061(3) 0.052(3) 0.014(2) 0.015(2) -0.006(2)
C29 0.044(3) 0.054(3) 0.071(3) 0.010(3) 0.002(2) -0.022(2)
C30 0.064(3) 0.053(3) 0.069(3) -0.013(2) 0.018(3) -0.018(2)
C31 0.060(3) 0.064(3) 0.059(3) -0.021(2) 0.028(3) -0.022(2)
C32 0.041(2) 0.051(3) 0.046(2) -0.0025(19) 0.018(2) -0.012(2)

loop_
_atom_type_symbol
_atom_type_description
_atom_type_scat_dispersion_real
_atom_type_scat_dispersion_imag
_atom_type_scat_source
C C 0.0033 0.0016 'International Tables Vol C Tables 4.2.6.8 and 6.1.1.4'
H H 0.0000 0.0000 'International Tables Vol C Tables 4.2.6.8 and 6.1.1.4'
Cl Cl 0.1484 0.1585 'International Tables Vol C Tables 4.2.6.8 and 6.1.1.4'
N N 0.0061 0.0033 'International Tables Vol C Tables 4.2.6.8 and 6.1.1.4'
O O 0.0106 0.0060 'International Tables Vol C Tables 4.2.6.8 and 6.1.1.4'
Re Re -1.0185 7.2310 'International Tables Vol C Tables 4.2.6.8 and 6.1.1.4'
S S 0.1246 0.1234 'International Tables Vol C Tables 4.2.6.8 and 6.1.1.4'

loop_
_geom_angle_atom_site_label_1
_geom_angle_atom_site_label_2
_geom_angle_atom_site_label_3
_geom_angle
_geom_angle_site_symmetry_1
_geom_angle_site_symmetry_3
_geom_angle_publ_flag
N1 Re1 Cl1 85.53(8) . . ?
N1 Re1 N2 74.37(11) . . ?
N2 Re1 Cl1 81.57(8) . . ?
C1 Re1 Cl1 90.83(12) . . ?
C1 Re1 N1 173.48(13) . . ?
C1 Re1 N2 99.76(13) . . ?
C1 Re1 C3 91.43(16) . . ?
C2 Re1 Cl1 92.47(12) . . ?
C2 Re1 N1 96.85(14) . . ?
C2 Re1 N2 169.67(13) . . ?
C2 Re1 C1 88.70(16) . . ?
C2 Re1 C3 87.24(16) . . ?
C3 Re1 Cl1 177.72(12) . . ?
C3 Re1 N1 92.26(14) . . ?
C3 Re1 N2 98.38(13) . . ?
C5 S1 C6 89.58(19) . . ?
C13 S2 C12 89.9(2) . . ?
C4 N1 Re1 133.4(2) . . ?
C6 N1 Re1 115.5(2) . . ?
C6 N1 C4 111.1(3) . . ?
C7 N2 Re1 112.6(2) . . ?
C11 N2 Re1 129.6(2) . . ?
C11 N2 C7 116.3(3) . . ?
C12 N3 C14 106.3(3) . . ?
C21 N4 C18 125.9(3) . . ?
C21 N4 C32 108.8(3) . . ?
C32 N4 C18 125.4(3) . . ?
O1 C1 Re1 179.5(4) . . ?
O2 C2 Re1 178.8(4) . . ?
O3 C3 Re1 177.3(3) . . ?
N1 C4 H4 123.1 . . ?
C5 C4 N1 113.8(3) . . ?
C5 C4 H4 123.1 . . ?
S1 C5 H5 124.3 . . ?
C4 C5 S1 111.5(3) . . ?
C4 C5 H5 124.3 . . ?
N1 C6 S1 114.0(3) . . ?
N1 C6 C7 119.6(3) . . ?
C7 C6 S1 126.2(3) . . ?
N2 C7 C6 114.0(3) . . ?
N2 C7 C8 123.2(3) . . ?
C8 C7 C6 122.8(3) . . ?
C7 C8 H8 119.8 . . ?
C9 C8 C7 120.3(3) . . ?
C9 C8 H8 119.8 . . ?
C8 C9 C10 116.5(3) . . ?
C8 C9 C15 121.3(3) . . ?
C10 C9 C15 122.1(3) . . ?
C9 C10 H10 119.5 . . ?
C11 C10 C9 120.9(3) . . ?
C11 C10 H10 119.5 . . ?
N2 C11 C10 122.4(3) . . ?
N2 C11 C12 119.0(3) . . ?
C10 C11 C12 118.5(3) . . ?
N3 C12 S2 114.6(3) . . ?
N3 C12 C11 122.8(3) . . ?
C11 C12 S2 122.3(3) . . ?
S2 C13 H13 124.6 . . ?
C14 C13 S2 110.8(3) . . ?
C14 C13 H13 124.6 . . ?
N3 C14 H14 120.8 . . ?
C13 C14 N3 118.4(4) . . ?
C13 C14 H14 120.8 . . ?
C16 C15 C9 120.0(3) . . ?
C20 C15 C9 121.5(3) . . ?
C20 C15 C16 118.5(3) . . ?
C15 C16 H16 119.7 . . ?
C17 C16 C15 120.6(3) . . ?
C17 C16 H16 119.7 . . ?
C16 C17 H17 119.9 . . ?
C16 C17 C18 120.3(4) . . ?
C18 C17 H17 119.9 . . ?
C17 C18 N4 120.2(3) . . ?
C19 C18 N4 120.7(3) . . ?
C19 C18 C17 119.2(3) . . ?
C18 C19 H19 119.9 . . ?
C20 C19 C18 120.2(4) . . ?
C20 C19 H19 119.9 . . ?
C15 C20 H20 119.5 . . ?
C19 C20 C15 121.1(4) . . ?
C19 C20 H20 119.5 . . ?
N4 C21 C26 108.5(3) . . ?
C22 C21 N4 129.7(3) . . ?
C22 C21 C26 121.7(4) . . ?
C21 C22 H22 121.3 . . ?
C21 C22 C23 117.3(4) . . ?
C23 C22 H22 121.3 . . ?
C22 C23 H23 119.4 . . ?
C22 C23 C24 121.2(4) . . ?
C24 C23 H23 119.4 . . ?
C23 C24 H24 119.3 . . ?
C25 C24 C23 121.3(4) . . ?
C25 C24 H24 119.3 . . ?
C24 C25 H25 120.3 . . ?
C24 C25 C26 119.4(4) . . ?
C26 C25 H25 120.3 . . ?
C21 C26 C27 107.5(3) . . ?
C25 C26 C21 118.9(4) . . ?
C25 C26 C27 133.6(4) . . ?
C28 C27 C26 134.6(4) . . ?
C28 C27 C32 118.5(4) . . ?
C32 C27 C26 106.9(3) . . ?
C27 C28 H28 120.2 . . ?
C29 C28 C27 119.7(4) . . ?
C29 C28 H28 120.2 . . ?
C28 C29 H29 119.6 . . ?
C28 C29 C30 120.8(4) . . ?
C30 C29 H29 119.6 . . ?
C29 C30 H30 119.2 . . ?
C31 C30 C29 121.5(4) . . ?
C31 C30 H30 119.2 . . ?
C30 C31 H31 121.0 . . ?
C30 C31 C32 118.1(4) . . ?
C32 C31 H31 121.0 . . ?
N4 C32 C27 108.3(3) . . ?
C31 C32 N4 130.3(3) . . ?
C31 C32 C27 121.3(4) . . ?

loop_
_geom_bond_atom_site_label_1
_geom_bond_atom_site_label_2
_geom_bond_distance
_geom_bond_site_symmetry_2
_geom_bond_publ_flag
Re1 Cl1 2.4836(10) . ?
Re1 N1 2.153(3) . ?
Re1 N2 2.243(3) . ?
Re1 C1 1.916(4) . ?
Re1 C2 1.906(4) . ?
Re1 C3 1.916(4) . ?
S1 C5 1.700(4) . ?
S1 C6 1.703(4) . ?
S2 C12 1.711(4) . ?
S2 C13 1.673(4) . ?
O1 C1 1.153(4) . ?
O2 C2 1.143(5) . ?
O3 C3 1.116(5) . ?
N1 C4 1.385(5) . ?
N1 C6 1.312(4) . ?
N2 C7 1.362(4) . ?
N2 C11 1.352(4) . ?
N3 C12 1.357(5) . ?
N3 C14 1.379(5) . ?
N4 C18 1.420(4) . ?
N4 C21 1.396(5) . ?
N4 C32 1.399(5) . ?
C4 H4 0.9300 . ?
C4 C5 1.336(5) . ?
C5 H5 0.9300 . ?
C6 C7 1.447(5) . ?
C7 C8 1.383(5) . ?
C8 H8 0.9300 . ?
C8 C9 1.381(5) . ?
C9 C10 1.387(5) . ?
C9 C15 1.476(5) . ?
C10 H10 0.9300 . ?
C10 C11 1.387(5) . ?
C11 C12 1.489(5) . ?
C13 H13 0.9300 . ?
C13 C14 1.316(6) . ?
C14 H14 0.9300 . ?
C15 C16 1.386(5) . ?
C15 C20 1.380(5) . ?
C16 H16 0.9300 . ?
C16 C17 1.379(5) . ?
C17 H17 0.9300 . ?
C17 C18 1.386(5) . ?
C18 C19 1.378(5) . ?
C19 H19 0.9300 . ?
C19 C20 1.378(5) . ?
C20 H20 0.9300 . ?
C21 C22 1.381(5) . ?
C21 C26 1.404(5) . ?
C22 H22 0.9300 . ?
C22 C23 1.383(6) . ?
C23 H23 0.9300 . ?
C23 C24 1.384(6) . ?
C24 H24 0.9300 . ?
C24 C25 1.351(6) . ?
C25 H25 0.9300 . ?
C25 C26 1.390(5) . ?
C26 C27 1.438(5) . ?
C27 C28 1.393(5) . ?
C27 C32 1.416(5) . ?
C28 H28 0.9300 . ?
C28 C29 1.367(6) . ?
C29 H29 0.9300 . ?
C29 C30 1.391(6) . ?
C30 H30 0.9300 . ?
C30 C31 1.365(6) . ?
C31 H31 0.9300 . ?
C31 C32 1.389(6) . ?

loop_
_geom_torsion_atom_site_label_1
_geom_torsion_atom_site_label_2
_geom_torsion_atom_site_label_3
_geom_torsion_atom_site_label_4
_geom_torsion
_geom_torsion_site_symmetry_1
_geom_torsion_site_symmetry_2
_geom_torsion_site_symmetry_3
_geom_torsion_site_symmetry_4
_geom_torsion_publ_flag
Re1 N1 C4 C5 -178.7(3) . . . . ?
Re1 N1 C6 S1 178.58(16) . . . . ?
Re1 N1 C6 C7 -6.9(4) . . . . ?
Re1 N2 C7 C6 20.1(4) . . . . ?
Re1 N2 C7 C8 -161.4(3) . . . . ?
Re1 N2 C11 C10 159.0(3) . . . . ?
Re1 N2 C11 C12 -23.4(5) . . . . ?
S1 C6 C7 N2 164.3(3) . . . . ?
S1 C6 C7 C8 -14.3(6) . . . . ?
S2 C13 C14 N3 0.6(5) . . . . ?
N1 C4 C5 S1 0.6(5) . . . . ?
N1 C6 C7 N2 -9.5(5) . . . . ?
N1 C6 C7 C8 171.9(4) . . . . ?
N2 C7 C8 C9 -1.1(6) . . . . ?
N2 C11 C12 S2 -53.7(5) . . . . ?
N2 C11 C12 N3 133.7(4) . . . . ?
N4 C18 C19 C20 -178.1(4) . . . . ?
N4 C21 C22 C23 -179.5(4) . . . . ?
N4 C21 C26 C25 -179.1(3) . . . . ?
N4 C21 C26 C27 0.9(4) . . . . ?
C4 N1 C6 S1 -0.1(4) . . . . ?
C4 N1 C6 C7 174.4(3) . . . . ?
C5 S1 C6 N1 0.4(3) . . . . ?
C5 S1 C6 C7 -173.7(4) . . . . ?
C6 S1 C5 C4 -0.6(4) . . . . ?
C6 N1 C4 C5 -0.3(5) . . . . ?
C6 C7 C8 C9 177.3(4) . . . . ?
C7 N2 C11 C10 -5.3(5) . . . . ?
C7 N2 C11 C12 172.4(3) . . . . ?
C7 C8 C9 C10 -3.6(6) . . . . ?
C7 C8 C9 C15 178.1(4) . . . . ?
C8 C9 C10 C11 3.8(6) . . . . ?
C8 C9 C15 C16 -35.8(6) . . . . ?
C8 C9 C15 C20 144.7(4) . . . . ?
C9 C10 C11 N2 0.7(6) . . . . ?
C9 C10 C11 C12 -177.0(3) . . . . ?
C9 C15 C16 C17 -176.0(4) . . . . ?
C9 C15 C20 C19 179.2(4) . . . . ?
C10 C9 C15 C16 146.1(4) . . . . ?
C10 C9 C15 C20 -33.5(6) . . . . ?
C10 C11 C12 S2 124.1(3) . . . . ?
C10 C11 C12 N3 -48.6(5) . . . . ?
C11 N2 C7 C6 -173.0(3) . . . . ?
C11 N2 C7 C8 5.5(5) . . . . ?
C12 S2 C13 C14 0.7(4) . . . . ?
C12 N3 C14 C13 -1.9(5) . . . . ?
C13 S2 C12 N3 -1.9(3) . . . . ?
C13 S2 C12 C11 -175.1(3) . . . . ?
C14 N3 C12 S2 2.4(4) . . . . ?
C14 N3 C12 C11 175.6(3) . . . . ?
C15 C9 C10 C11 -177.9(4) . . . . ?
C15 C16 C17 C18 -3.9(6) . . . . ?
C16 C15 C20 C19 -0.4(7) . . . . ?
C16 C17 C18 N4 -178.7(4) . . . . ?
C16 C17 C18 C19 0.9(6) . . . . ?
C17 C18 C19 C20 2.3(7) . . . . ?
C18 N4 C21 C22 -1.7(7) . . . . ?
C18 N4 C21 C26 177.5(4) . . . . ?
C18 N4 C32 C27 -177.3(4) . . . . ?
C18 N4 C32 C31 6.4(7) . . . . ?
C18 C19 C20 C15 -2.6(7) . . . . ?
C20 C15 C16 C17 3.6(6) . . . . ?
C21 N4 C18 C17 49.2(6) . . . . ?
C21 N4 C18 C19 -130.4(5) . . . . ?
C21 N4 C32 C27 1.9(5) . . . . ?
C21 N4 C32 C31 -174.4(5) . . . . ?
C21 C22 C23 C24 -1.2(6) . . . . ?
C21 C26 C27 C28 179.6(4) . . . . ?
C21 C26 C27 C32 0.3(4) . . . . ?
C22 C21 C26 C25 0.2(6) . . . . ?
C22 C21 C26 C27 -179.9(4) . . . . ?
C22 C23 C24 C25 -0.7(7) . . . . ?
C23 C24 C25 C26 2.4(7) . . . . ?
C24 C25 C26 C21 -2.1(6) . . . . ?
C24 C25 C26 C27 177.9(4) . . . . ?
C25 C26 C27 C28 -0.4(8) . . . . ?
C25 C26 C27 C32 -179.8(4) . . . . ?
C26 C21 C22 C23 1.5(6) . . . . ?
C26 C27 C28 C29 -176.5(4) . . . . ?
C26 C27 C32 N4 -1.3(4) . . . . ?
C26 C27 C32 C31 175.4(4) . . . . ?
C27 C28 C29 C30 -0.4(7) . . . . ?
C28 C27 C32 N4 179.2(4) . . . . ?
C28 C27 C32 C31 -4.1(6) . . . . ?
C28 C29 C30 C31 -0.9(7) . . . . ?
C29 C30 C31 C32 -0.3(7) . . . . ?
C30 C31 C32 N4 178.7(4) . . . . ?
C30 C31 C32 C27 2.8(7) . . . . ?
C32 N4 C18 C17 -131.8(4) . . . . ?
C32 N4 C18 C19 48.7(6) . . . . ?
C32 N4 C21 C22 179.1(4) . . . . ?
C32 N4 C21 C26 -1.7(4) . . . . ?
C32 C27 C28 C29 2.8(6) . . . . ?

loop_
_smtbx_masks_void_nr
_smtbx_masks_void_average_x
_smtbx_masks_void_average_y
_smtbx_masks_void_average_z
_smtbx_masks_void_volume
_smtbx_masks_void_count_electrons
_smtbx_masks_void_content
1 0.025 0.242 0.120 92.6 22.4 '1 CH3CN'
2 0.025 0.258 0.620 92.6 22.7 '1 CH3CN'
3 -0.025 0.742 0.380 92.6 19.2 '1 CH3CN'
4 -0.025 0.758 0.880 92.6 19.5 '1 CH3CN'
